data_7708873
loop_
_publ_author_name
'Nakamura, Masashi'
'Gon, Masayuki'
'Natsuda, Shin-Ichiro'
'Tamai, Yasunari'
'Ohkita, Hideo'
'Tanaka, Kazuo'
'Chujo, Yoshiki'

_publ_section_title
;
 Development of NIR emissive fully-fused bisboron complexes with
 \p-conjugated systems including multiple azo groups.
;
_journal_issue 1
_journal_name_full 'Dalton transactions (Cambridge, England : 2003)'
_journal_page_first 74
_journal_page_last 84
_journal_paper_doi 10.1039/d1dt03652a
_journal_volume 51
_journal_year 2021
_chemical_formula_moiety 'C40 H48 B2 F2 N4 O4'
_chemical_formula_sum 'C40 H48 B2 F2 N4 O4'
_chemical_formula_weight 708.44
_space_group_crystal_system monoclinic
_space_group_IT_number 14
_space_group_name_Hall '-P 2yab'
_space_group_name_H-M_alt 'P 1 21/a 1'
_atom_sites_solution_hydrogens geom
_audit_creation_method SHELXL-2014/7
_audit_update_record
;
2021-11-14 deposited with the CCDC.	2021-11-17 downloaded from the CCDC.
;
_cell_angle_alpha 90
_cell_angle_beta 95.242(4)
_cell_angle_gamma 90
_cell_formula_units_Z 2
_cell_length_a 12.864(4)
_cell_length_b 9.016(3)
_cell_length_c 15.507(5)
_cell_measurement_reflns_used 4166
_cell_measurement_temperature 143(2)
_cell_measurement_theta_max 27.5
_cell_measurement_theta_min 3.1
_cell_volume 1791.0(10)
_computing_cell_refinement 'CrystalClear-SM Expert 2.1 b46 (Rigaku, 2016)'
_computing_data_collection 'CrystalClear-SM Expert 2.1 b46 (Rigaku, 2016)'
_computing_data_reduction 'CrystalClear-SM Expert 2.1 b46 (Rigaku, 2016)'
_computing_molecular_graphics 'Yadokari-XG (Wakita, 2000)'
_computing_publication_material 'Yadokari-XG (Wakita, 2000)'
_computing_structure_refinement 'SHELXL-2014/7 (Sheldrick, 2014)'
_computing_structure_solution 'SHELXT-2014/5 (Sheldrick, 2014)'
_diffrn_ambient_temperature 143(2)
_diffrn_detector_area_resol_mean 28.5714
_diffrn_measured_fraction_theta_full 0.998
_diffrn_measured_fraction_theta_max 0.997
_diffrn_measurement_device_type 'Rigaku Saturn724+ (4x4 bin mode)'
_diffrn_measurement_method 'profile data from \w-scans'
_diffrn_radiation_type MoK\a
_diffrn_radiation_wavelength 0.71075
_diffrn_reflns_av_R_equivalents 0.0572
_diffrn_reflns_av_unetI/netI 0.0643
_diffrn_reflns_Laue_measured_fraction_full 0.998
_diffrn_reflns_Laue_measured_fraction_max 0.997
_diffrn_reflns_limit_h_max 14
_diffrn_reflns_limit_h_min -16
_diffrn_reflns_limit_k_max 8
_diffrn_reflns_limit_k_min -11
_diffrn_reflns_limit_l_max 20
_diffrn_reflns_limit_l_min -20
_diffrn_reflns_number 14061
_diffrn_reflns_point_group_measured_fraction_full 0.998
_diffrn_reflns_point_group_measured_fraction_max 0.997
_diffrn_reflns_theta_full 25.242
_diffrn_reflns_theta_max 27.488
_diffrn_reflns_theta_min 3.124
_exptl_absorpt_coefficient_mu 0.091
_exptl_absorpt_correction_T_max 1.000
_exptl_absorpt_correction_T_min 0.848
_exptl_absorpt_correction_type multi-scan
_exptl_absorpt_process_details '(REQAB; Rigaku, 1998)'
_exptl_crystal_colour Red
_exptl_crystal_density_diffrn 1.314
_exptl_crystal_description Plate
_exptl_crystal_F_000 752
_exptl_crystal_preparation Luminescent
_exptl_crystal_size_max 0.130
_exptl_crystal_size_mid 0.120
_exptl_crystal_size_min 0.070
_refine_diff_density_max 0.236
_refine_diff_density_min -0.199
_refine_diff_density_rms 0.048
_refine_ls_extinction_method none
_refine_ls_goodness_of_fit_ref 1.118
_refine_ls_hydrogen_treatment constr
_refine_ls_matrix_type full
_refine_ls_number_parameters 235
_refine_ls_number_reflns 4094
_refine_ls_number_restraints 0
_refine_ls_restrained_S_all 1.118
_refine_ls_R_factor_all 0.0918
_refine_ls_R_factor_gt 0.0618
_refine_ls_shift/su_max 0.000
_refine_ls_shift/su_mean 0.000
_refine_ls_structure_factor_coef Fsqd
_refine_ls_weighting_details 'w=1/[\s^2^(Fo^2^)+(0.0418P)^2^+0.3152P] where P=(Fo^2^+2Fc^2^)/3'
_refine_ls_weighting_scheme calc
_refine_ls_wR_factor_gt 0.1137
_refine_ls_wR_factor_ref 0.1268
_reflns_Friedel_coverage 0.000
_reflns_number_gt 3022
_reflns_number_total 4094
_reflns_threshold_expression 'I > 2\s(I)'
_cod_data_source_file d1dt03652a2.cif
_cod_data_source_block anti-B2n
_cod_depositor_comments
;
The following automatic conversions were performed:

data item '_exptl_absorpt_correction_type' value 'Multi-scan' was
changed to 'multi-scan' in accordance with the
/home/data/users/saulius/crontab/automatic-downloads/rss-feeds/RSC/lib/dictionaries/cif_core.dic
dictionary named 'cif_core.dic' version 2.4.2 last updated on
2011-04-26.

data item '_space_group_crystal_system' value 'Monoclinic' was
changed to 'monoclinic' in accordance with the
/home/data/users/saulius/crontab/automatic-downloads/rss-feeds/RSC/lib/dictionaries/cif_core.dic
dictionary named 'cif_core.dic' version 2.4.2 last updated on
2011-04-26.

Automatic conversion script
Id: cif_fix_values 7556 2019-12-06 15:28:31Z antanas 

 Adding full bibliography for 7708873--7708874.cif.
;
_cod_original_sg_symbol_H-M 'P 21/a'
_cod_database_code 7708873
_shelx_shelxl_version_number 2014/7
_shelx_space_group_comment
;
The symmetry employed for this shelxl refinement is uniquely defined
by the following loop, which should always be used as a source of
symmetry information in preference to the above space-group names.
They are only intended as comments.
;
_shelx_estimated_absorpt_t_min 0.988
_shelx_estimated_absorpt_t_max 0.994

loop_
_space_group_symop_operation_xyz
'x, y, z'
'-x+1/2, y+1/2, -z'
'-x, -y, -z'
'x-1/2, -y-1/2, z'

loop_
_atom_site_label
_atom_site_type_symbol
_atom_site_fract_x
_atom_site_fract_y
_atom_site_fract_z
_atom_site_U_iso_or_equiv
_atom_site_adp_type
_atom_site_occupancy
_atom_site_site_symmetry_order
_atom_site_calc_flag
_atom_site_refinement_flags_posn
_atom_site_refinement_flags_adp
_atom_site_refinement_flags_occupancy
_atom_site_disorder_assembly
_atom_site_disorder_group
C1 C 0.71615(14) -0.28637(19) 0.16686(12) 0.0185(4) Uani 1 1 d . . . . .
C2 C 0.64691(14) -0.2685(2) 0.23086(12) 0.0202(4) Uani 1 1 d . . . . .
C3 C 0.59476(15) -0.3962(2) 0.25461(13) 0.0236(4) Uani 1 1 d . . . . .
H3 H 0.5467 -0.3890 0.2974 0.028 Uiso 1 1 calc R U . . .
C4 C 0.61107(16) -0.5319(2) 0.21776(13) 0.0249(5) Uani 1 1 d . . . . .
H4 H 0.5740 -0.6164 0.2350 0.030 Uiso 1 1 calc R U . . .
C5 C 0.68139(15) -0.5465(2) 0.15547(13) 0.0233(4) Uani 1 1 d . . . . .
H5 H 0.6933 -0.6409 0.1309 0.028 Uiso 1 1 calc R U . . .
C6 C 0.73356(14) -0.4242(2) 0.12954(12) 0.0209(4) Uani 1 1 d . . . . .
H6 H 0.7812 -0.4331 0.0865 0.025 Uiso 1 1 calc R U . . .
C7 C 0.89044(14) -0.04583(19) 0.06747(12) 0.0190(4) Uani 1 1 d . . . . .
C8 C 0.85958(15) 0.0959(2) 0.09151(12) 0.0214(4) Uani 1 1 d . . . . .
C9 C 0.91198(15) 0.2210(2) 0.06314(13) 0.0235(4) Uani 1 1 d . . . . .
H9 H 0.8920 0.3172 0.0803 0.028 Uiso 1 1 calc R U . . .
C10 C 0.99120(15) 0.2056(2) 0.01120(13) 0.0224(4) Uani 1 1 d . . . . .
H10 H 1.0246 0.2917 -0.0083 0.027 Uiso 1 1 calc R U . . .
C11 C 0.97524(14) -0.0637(2) 0.01429(12) 0.0194(4) Uani 1 1 d . . . . .
C12 C 0.63591(15) -0.1242(2) 0.28086(12) 0.0202(4) Uani 1 1 d . . . . .
C13 C 0.68542(15) -0.1460(2) 0.37414(12) 0.0232(4) Uani 1 1 d . . . . .
H13 H 0.6803 -0.0516 0.4061 0.028 Uiso 1 1 calc R U . . .
H13A H 0.6447 -0.2215 0.4029 0.028 Uiso 1 1 calc R U . . .
C14 C 0.79951(16) -0.1943(2) 0.38042(14) 0.0287(5) Uani 1 1 d . . . . .
H14 H 0.8049 -0.2867 0.3466 0.034 Uiso 1 1 calc R U . . .
H14A H 0.8406 -0.1170 0.3535 0.034 Uiso 1 1 calc R U . . .
C15 C 0.84765(17) -0.2213(2) 0.47239(14) 0.0320(5) Uani 1 1 d . . . . .
H15 H 0.8065 -0.2988 0.4992 0.038 Uiso 1 1 calc R U . . .
H15A H 0.9193 -0.2602 0.4698 0.038 Uiso 1 1 calc R U . . .
C16 C 0.85291(19) -0.0855(3) 0.53014(15) 0.0409(6) Uani 1 1 d . . . . .
H16 H 0.8847 -0.1123 0.5879 0.061 Uiso 1 1 calc R U . . .
H16A H 0.8952 -0.0089 0.5052 0.061 Uiso 1 1 calc R U . . .
H16B H 0.7822 -0.0475 0.5347 0.061 Uiso 1 1 calc R U . . .
C17 C 0.52074(15) -0.0780(2) 0.27853(13) 0.0237(4) Uani 1 1 d . . . . .
H17 H 0.4934 -0.0619 0.2175 0.028 Uiso 1 1 calc R U . . .
H17A H 0.4807 -0.1606 0.3014 0.028 Uiso 1 1 calc R U . . .
C18 C 0.50168(15) 0.0616(2) 0.32997(14) 0.0273(5) Uani 1 1 d . . . . .
H18 H 0.5131 0.0385 0.3925 0.033 Uiso 1 1 calc R U . . .
H18A H 0.5533 0.1378 0.3169 0.033 Uiso 1 1 calc R U . . .
C19 C 0.39305(16) 0.1247(2) 0.31071(15) 0.0313(5) Uani 1 1 d . . . . .
H19 H 0.3414 0.0481 0.3233 0.038 Uiso 1 1 calc R U . . .
H19A H 0.3819 0.1485 0.2482 0.038 Uiso 1 1 calc R U . . .
N1 N 0.76549(12) -0.15660(16) 0.13797(10) 0.0200(4) Uani 1 1 d . . . . .
N2 N 0.84543(12) -0.17326(17) 0.09516(10) 0.0197(4) Uani 1 1 d . . . . .
O1 O 0.69285(10) -0.00482(14) 0.24619(8) 0.0218(3) Uani 1 1 d . . . . .
O2 O 0.78389(11) 0.11566(14) 0.14310(9) 0.0274(3) Uani 1 1 d . . . . .
F1 F 0.62359(9) 0.00560(12) 0.09900(8) 0.0314(3) Uani 1 1 d . . . . .
C20 C 0.37343(17) 0.2628(2) 0.36231(17) 0.0381(6) Uani 1 1 d . . . . .
H20 H 0.3020 0.2978 0.3468 0.057 Uiso 1 1 calc R U . . .
H20A H 0.3825 0.2397 0.4243 0.057 Uiso 1 1 calc R U . . .
H20B H 0.4231 0.3402 0.3492 0.057 Uiso 1 1 calc R U . . .
B1 B 0.71136(18) -0.0040(2) 0.15866(15) 0.0218(5) Uani 1 1 d . . . . .

loop_
_atom_site_aniso_label
_atom_site_aniso_U_11
_atom_site_aniso_U_22
_atom_site_aniso_U_33
_atom_site_aniso_U_23
_atom_site_aniso_U_13
_atom_site_aniso_U_12
C1 0.0190(10) 0.0163(10) 0.0200(10) 0.0024(7) 0.0009(8) 0.0002(7)
C2 0.0223(10) 0.0192(10) 0.0190(10) 0.0006(8) 0.0014(8) 0.0004(8)
C3 0.0257(11) 0.0237(11) 0.0222(10) 0.0028(8) 0.0064(8) -0.0023(8)
C4 0.0288(11) 0.0200(10) 0.0255(11) 0.0022(8) 0.0011(9) -0.0036(8)
C5 0.0277(11) 0.0158(9) 0.0253(11) -0.0008(8) -0.0032(9) 0.0020(8)
C6 0.0216(10) 0.0207(10) 0.0206(10) -0.0008(8) 0.0025(8) 0.0019(8)
C7 0.0228(10) 0.0157(9) 0.0185(9) 0.0006(7) 0.0026(8) -0.0007(8)
C8 0.0237(11) 0.0205(10) 0.0209(10) -0.0001(8) 0.0063(8) 0.0012(8)
C9 0.0290(11) 0.0157(10) 0.0270(11) -0.0020(8) 0.0102(9) 0.0012(8)
C10 0.0284(11) 0.0154(10) 0.0242(11) 0.0019(8) 0.0062(8) -0.0006(8)
C11 0.0218(10) 0.0190(9) 0.0174(9) -0.0001(7) 0.0013(8) 0.0008(8)
C12 0.0223(10) 0.0177(10) 0.0209(10) -0.0012(7) 0.0049(8) -0.0017(8)
C13 0.0262(11) 0.0228(10) 0.0213(10) -0.0009(8) 0.0049(8) -0.0003(8)
C14 0.0296(12) 0.0305(11) 0.0262(11) -0.0037(9) 0.0034(9) 0.0053(9)
C15 0.0319(12) 0.0325(12) 0.0303(12) -0.0007(9) -0.0045(10) 0.0053(9)
C16 0.0466(15) 0.0391(14) 0.0346(14) -0.0047(11) -0.0091(11) 0.0001(11)
C17 0.0226(11) 0.0236(10) 0.0251(11) -0.0032(8) 0.0037(8) -0.0011(8)
C18 0.0271(11) 0.0261(11) 0.0291(12) -0.0033(9) 0.0041(9) 0.0029(9)
C19 0.0273(12) 0.0289(11) 0.0378(13) -0.0045(10) 0.0042(10) 0.0050(9)
N1 0.0238(9) 0.0173(8) 0.0194(8) 0.0002(6) 0.0044(7) 0.0001(6)
N2 0.0231(9) 0.0197(8) 0.0167(8) 0.0002(6) 0.0044(7) -0.0007(7)
O1 0.0253(8) 0.0175(7) 0.0236(7) -0.0007(5) 0.0086(6) -0.0039(6)
O2 0.0345(8) 0.0171(7) 0.0338(9) -0.0016(6) 0.0202(7) 0.0004(6)
F1 0.0333(7) 0.0300(7) 0.0304(7) 0.0022(5) 0.0003(5) 0.0078(5)
C20 0.0322(13) 0.0347(13) 0.0476(15) -0.0051(11) 0.0045(11) 0.0105(10)
B1 0.0240(12) 0.0192(11) 0.0231(12) -0.0003(9) 0.0078(9) 0.0016(9)

loop_
_atom_type_symbol
_atom_type_description
_atom_type_scat_dispersion_real
_atom_type_scat_dispersion_imag
_atom_type_scat_source
C C 0.0033 0.0016 'International Tables Vol C Tables 4.2.6.8 and 6.1.1.4'
H H 0.0000 0.0000 'International Tables Vol C Tables 4.2.6.8 and 6.1.1.4'
N N 0.0061 0.0033 'International Tables Vol C Tables 4.2.6.8 and 6.1.1.4'
O O 0.0106 0.0060 'International Tables Vol C Tables 4.2.6.8 and 6.1.1.4'
B B 0.0013 0.0007 'International Tables Vol C Tables 4.2.6.8 and 6.1.1.4'
F F 0.0171 0.0103 'International Tables Vol C Tables 4.2.6.8 and 6.1.1.4'

loop_
_geom_angle_atom_site_label_1
_geom_angle_atom_site_label_2
_geom_angle_atom_site_label_3
_geom_angle
_geom_angle_site_symmetry_1
_geom_angle_site_symmetry_3
_geom_angle_publ_flag
C6 C1 C2 122.12(17) . . ?
C6 C1 N1 120.52(17) . . ?
C2 C1 N1 117.30(16) . . ?
C3 C2 C1 116.26(17) . . ?
C3 C2 C12 119.89(17) . . ?
C1 C2 C12 123.49(17) . . ?
C4 C3 C2 121.89(19) . . ?
C4 C3 H3 119.1 . . ?
C2 C3 H3 119.1 . . ?
C3 C4 C5 120.48(18) . . ?
C3 C4 H4 119.8 . . ?
C5 C4 H4 119.8 . . ?
C6 C5 C4 119.71(18) . . ?
C6 C5 H5 120.1 . . ?
C4 C5 H5 120.1 . . ?
C5 C6 C1 119.52(18) . . ?
C5 C6 H6 120.2 . . ?
C1 C6 H6 120.2 . . ?
N2 C7 C8 122.88(17) . . ?
N2 C7 C11 116.73(16) . . ?
C8 C7 C11 120.34(17) . . ?
O2 C8 C7 121.68(17) . . ?
O2 C8 C9 118.68(17) . . ?
C7 C8 C9 119.60(17) . . ?
C10 C9 C8 120.62(18) . . ?
C10 C9 H9 119.7 . . ?
C8 C9 H9 119.7 . . ?
C9 C10 C11 121.34(18) . 3_755 ?
C9 C10 H10 119.3 . . ?
C11 C10 H10 119.3 3_755 . ?
C11 C11 C10 119.4(2) 3_755 3_755 ?
C11 C11 C7 118.6(2) 3_755 . ?
C10 C11 C7 121.90(17) 3_755 . ?
O1 C12 C2 112.01(15) . . ?
O1 C12 C17 108.17(15) . . ?
C2 C12 C17 110.68(15) . . ?
O1 C12 C13 105.44(15) . . ?
C2 C12 C13 108.61(15) . . ?
C17 C12 C13 111.84(16) . . ?
C14 C13 C12 114.18(16) . . ?
C14 C13 H13 108.7 . . ?
C12 C13 H13 108.7 . . ?
C14 C13 H13A 108.7 . . ?
C12 C13 H13A 108.7 . . ?
H13 C13 H13A 107.6 . . ?
C15 C14 C13 114.35(17) . . ?
C15 C14 H14 108.7 . . ?
C13 C14 H14 108.7 . . ?
C15 C14 H14A 108.7 . . ?
C13 C14 H14A 108.7 . . ?
H14 C14 H14A 107.6 . . ?
C16 C15 C14 114.65(18) . . ?
C16 C15 H15 108.6 . . ?
C14 C15 H15 108.6 . . ?
C16 C15 H15A 108.6 . . ?
C14 C15 H15A 108.6 . . ?
H15 C15 H15A 107.6 . . ?
C15 C16 H16 109.5 . . ?
C15 C16 H16A 109.5 . . ?
H16 C16 H16A 109.5 . . ?
C15 C16 H16B 109.5 . . ?
H16 C16 H16B 109.5 . . ?
H16A C16 H16B 109.5 . . ?
C18 C17 C12 114.42(16) . . ?
C18 C17 H17 108.7 . . ?
C12 C17 H17 108.7 . . ?
C18 C17 H17A 108.7 . . ?
C12 C17 H17A 108.7 . . ?
H17 C17 H17A 107.6 . . ?
C19 C18 C17 113.44(17) . . ?
C19 C18 H18 108.9 . . ?
C17 C18 H18 108.9 . . ?
C19 C18 H18A 108.9 . . ?
C17 C18 H18A 108.9 . . ?
H18 C18 H18A 107.7 . . ?
C18 C19 C20 113.62(18) . . ?
C18 C19 H19 108.8 . . ?
C20 C19 H19 108.8 . . ?
C18 C19 H19A 108.8 . . ?
C20 C19 H19A 108.8 . . ?
H19 C19 H19A 107.7 . . ?
N2 N1 C1 117.93(15) . . ?
N2 N1 B1 126.38(15) . . ?
C1 N1 B1 115.62(15) . . ?
N1 N2 C7 116.41(16) . . ?
B1 O1 C12 120.36(15) . . ?
C8 O2 B1 120.98(15) . . ?
C19 C20 H20 109.5 . . ?
C19 C20 H20A 109.5 . . ?
H20 C20 H20A 109.5 . . ?
C19 C20 H20B 109.5 . . ?
H20 C20 H20B 109.5 . . ?
H20A C20 H20B 109.5 . . ?
F1 B1 O1 116.38(17) . . ?
F1 B1 O2 109.57(17) . . ?
O1 B1 O2 109.38(17) . . ?
F1 B1 N1 105.26(16) . . ?
O1 B1 N1 107.95(16) . . ?
O2 B1 N1 107.95(16) . . ?

loop_
_geom_bond_atom_site_label_1
_geom_bond_atom_site_label_2
_geom_bond_distance
_geom_bond_site_symmetry_2
_geom_bond_publ_flag
C1 C6 1.398(2) . ?
C1 C2 1.402(3) . ?
C1 N1 1.423(2) . ?
C2 C3 1.399(3) . ?
C2 C12 1.527(3) . ?
C3 C4 1.375(3) . ?
C3 H3 0.9500 . ?
C4 C5 1.389(3) . ?
C4 H4 0.9500 . ?
C5 C6 1.370(3) . ?
C5 H5 0.9500 . ?
C6 H6 0.9500 . ?
C7 N2 1.373(2) . ?
C7 C8 1.398(3) . ?
C7 C11 1.435(3) . ?
C8 O2 1.327(2) . ?
C8 C9 1.405(3) . ?
C9 C10 1.362(3) . ?
C9 H9 0.9500 . ?
C10 C11 1.418(3) 3_755 ?
C10 H10 0.9500 . ?
C11 C11 1.405(4) 3_755 ?
C11 C10 1.418(3) 3_755 ?
C12 O1 1.434(2) . ?
C12 C17 1.536(3) . ?
C12 C13 1.539(3) . ?
C13 C14 1.525(3) . ?
C13 H13 0.9900 . ?
C13 H13A 0.9900 . ?
C14 C15 1.522(3) . ?
C14 H14 0.9900 . ?
C14 H14A 0.9900 . ?
C15 C16 1.515(3) . ?
C15 H15 0.9900 . ?
C15 H15A 0.9900 . ?
C16 H16 0.9800 . ?
C16 H16A 0.9800 . ?
C16 H16B 0.9800 . ?
C17 C18 1.521(3) . ?
C17 H17 0.9900 . ?
C17 H17A 0.9900 . ?
C18 C19 1.513(3) . ?
C18 H18 0.9900 . ?
C18 H18A 0.9900 . ?
C19 C20 1.513(3) . ?
C19 H19 0.9900 . ?
C19 H19A 0.9900 . ?
N1 N2 1.283(2) . ?
N1 B1 1.588(3) . ?
O1 B1 1.399(3) . ?
O2 B1 1.461(3) . ?
F1 B1 1.395(3) . ?
C20 H20 0.9800 . ?
C20 H20A 0.9800 . ?
C20 H20B 0.9800 . ?

loop_
_geom_torsion_atom_site_label_1
_geom_torsion_atom_site_label_2
_geom_torsion_atom_site_label_3
_geom_torsion_atom_site_label_4
_geom_torsion
_geom_torsion_site_symmetry_1
_geom_torsion_site_symmetry_2
_geom_torsion_site_symmetry_3
_geom_torsion_site_symmetry_4
_geom_torsion_publ_flag
C6 C1 C2 C3 -0.9(3) . . . . ?
N1 C1 C2 C3 176.41(16) . . . . ?
C6 C1 C2 C12 172.21(17) . . . . ?
N1 C1 C2 C12 -10.5(3) . . . . ?
C1 C2 C3 C4 0.5(3) . . . . ?
C12 C2 C3 C4 -172.88(18) . . . . ?
C2 C3 C4 C5 0.5(3) . . . . ?
C3 C4 C5 C6 -1.1(3) . . . . ?
C4 C5 C6 C1 0.7(3) . . . . ?
C2 C1 C6 C5 0.3(3) . . . . ?
N1 C1 C6 C5 -176.89(17) . . . . ?
N2 C7 C8 O2 -0.1(3) . . . . ?
C11 C7 C8 O2 -177.60(18) . . . . ?
N2 C7 C8 C9 177.65(18) . . . . ?
C11 C7 C8 C9 0.1(3) . . . . ?
O2 C8 C9 C10 179.00(18) . . . . ?
C7 C8 C9 C10 1.2(3) . . . . ?
C8 C9 C10 C11 -1.4(3) . . . 3_755 ?
N2 C7 C11 C11 -178.9(2) . . . 3_755 ?
C8 C7 C11 C11 -1.3(3) . . . 3_755 ?
N2 C7 C11 C10 2.2(3) . . . 3_755 ?
C8 C7 C11 C10 179.87(18) . . . 3_755 ?
C3 C2 C12 O1 -178.72(17) . . . . ?
C1 C2 C12 O1 8.4(3) . . . . ?
C3 C2 C12 C17 -57.9(2) . . . . ?
C1 C2 C12 C17 129.22(19) . . . . ?
C3 C2 C12 C13 65.2(2) . . . . ?
C1 C2 C12 C13 -107.6(2) . . . . ?
O1 C12 C13 C14 -63.5(2) . . . . ?
C2 C12 C13 C14 56.7(2) . . . . ?
C17 C12 C13 C14 179.14(16) . . . . ?
C12 C13 C14 C15 -177.91(17) . . . . ?
C13 C14 C15 C16 -63.1(3) . . . . ?
O1 C12 C17 C18 -59.4(2) . . . . ?
C2 C12 C17 C18 177.58(17) . . . . ?
C13 C12 C17 C18 56.3(2) . . . . ?
C12 C17 C18 C19 166.85(17) . . . . ?
C17 C18 C19 C20 179.50(19) . . . . ?
C6 C1 N1 N2 -18.3(3) . . . . ?
C2 C1 N1 N2 164.38(17) . . . . ?
C6 C1 N1 B1 158.83(17) . . . . ?
C2 C1 N1 B1 -18.5(2) . . . . ?
C1 N1 N2 C7 179.32(16) . . . . ?
B1 N1 N2 C7 2.6(3) . . . . ?
C8 C7 N2 N1 6.7(3) . . . . ?
C11 C7 N2 N1 -175.68(16) . . . . ?
C2 C12 O1 B1 27.5(2) . . . . ?
C17 C12 O1 B1 -94.7(2) . . . . ?
C13 C12 O1 B1 145.49(17) . . . . ?
C7 C8 O2 B1 -16.4(3) . . . . ?
C9 C8 O2 B1 165.90(18) . . . . ?
C12 O1 B1 F1 64.0(2) . . . . ?
C12 O1 B1 O2 -171.25(14) . . . . ?
C12 O1 B1 N1 -54.0(2) . . . . ?
C8 O2 B1 F1 -92.1(2) . . . . ?
C8 O2 B1 O1 139.20(18) . . . . ?
C8 O2 B1 N1 22.0(2) . . . . ?
N2 N1 B1 F1 100.9(2) . . . . ?
C1 N1 B1 F1 -75.95(19) . . . . ?
N2 N1 B1 O1 -134.21(18) . . . . ?
C1 N1 B1 O1 49.0(2) . . . . ?
N2 N1 B1 O2 -16.1(3) . . . . ?
C1 N1 B1 O2 167.09(16) . . . . ?
